data_7107468
loop_
_publ_author_name
'Shaoguang Li'
'Wei Meiying'
'Xiaojuan Huang'
'Xiao-Juan Yang'
'Biao Wu'

_publ_section_title
;
 Ion-pair induced self-assembly of molecular barrels with encapsulated
 tetraalkylammonium cations based on a bis-trisurea stave
;
_journal_name_full Chem.Commun.
_journal_page_first 3097
_journal_paper_doi 10.1039/c2cc17699h
_journal_volume 48
_journal_year 2012
_chemical_formula_sum 'C80 H124 Cl3 N17 O10'
_chemical_formula_weight 1590.31
_chemical_name_systematic
;
?
;
_space_group_IT_number 15
_symmetry_cell_setting monoclinic
_symmetry_space_group_name_Hall '-C 2yc'
_symmetry_space_group_name_H-M 'C 1 2/c 1'
_atom_sites_solution_hydrogens geom
_atom_sites_solution_primary direct
_atom_sites_solution_secondary difmap
_audit_creation_method SHELXL-97
_cell_angle_alpha 90.00
_cell_angle_beta 98.692(4)
_cell_angle_gamma 90.00
_cell_formula_units_Z 8
_cell_length_a 32.425(8)
_cell_length_b 19.215(5)
_cell_length_c 28.184(7)
_cell_measurement_reflns_used 4219
_cell_measurement_temperature 100(2)
_cell_measurement_theta_max 25.07
_cell_measurement_theta_min 2.21
_cell_volume 17358(8)
_computing_cell_refinement 'Bruker SAINT'
_computing_data_collection 'Bruker APEX2'
_computing_data_reduction 'Bruker SAINT'
_computing_molecular_graphics 'Bruker SHELXTL'
_computing_publication_material 'Bruker SHELXTL'
_computing_structure_refinement 'SHELXL-97 (Sheldrick, 2008)'
_computing_structure_solution 'SHELXS-97 (Sheldrick, 2008)'
_diffrn_ambient_temperature 100(2)
_diffrn_measured_fraction_theta_full 0.956
_diffrn_measured_fraction_theta_max 0.956
_diffrn_measurement_device_type 'Bruker APEX-II CCD'
_diffrn_measurement_method '\f and \w scans'
_diffrn_radiation_monochromator graphite
_diffrn_radiation_source 'fine-focus sealed tube'
_diffrn_radiation_type MoK\a
_diffrn_radiation_wavelength 0.71073
_diffrn_reflns_av_R_equivalents 0.0994
_diffrn_reflns_av_sigmaI/netI 0.1290
_diffrn_reflns_limit_h_max 38
_diffrn_reflns_limit_h_min -36
_diffrn_reflns_limit_k_max 22
_diffrn_reflns_limit_k_min -23
_diffrn_reflns_limit_l_max 33
_diffrn_reflns_limit_l_min -31
_diffrn_reflns_number 42699
_diffrn_reflns_theta_full 25.28
_diffrn_reflns_theta_max 25.28
_diffrn_reflns_theta_min 1.24
_exptl_absorpt_coefficient_mu 0.170
_exptl_absorpt_correction_T_max 0.9815
_exptl_absorpt_correction_T_min 0.9476
_exptl_absorpt_correction_type multi-scan
_exptl_absorpt_process_details SADABS
_exptl_crystal_colour yellow
_exptl_crystal_density_diffrn 1.217
_exptl_crystal_density_method 'not measured'
_exptl_crystal_description flack
_exptl_crystal_F_000 6832
_exptl_crystal_size_max 0.32
_exptl_crystal_size_mid 0.31
_exptl_crystal_size_min 0.11
_refine_diff_density_max 1.821
_refine_diff_density_min -1.216
_refine_diff_density_rms 0.123
_refine_ls_extinction_method none
_refine_ls_goodness_of_fit_ref 1.794
_refine_ls_hydrogen_treatment constr
_refine_ls_matrix_type full
_refine_ls_number_parameters 1027
_refine_ls_number_reflns 15068
_refine_ls_number_restraints 33
_refine_ls_restrained_S_all 1.838
_refine_ls_R_factor_all 0.2492
_refine_ls_R_factor_gt 0.1456
_refine_ls_shift/su_max 0.002
_refine_ls_shift/su_mean 0.000
_refine_ls_structure_factor_coef Fsqd
_refine_ls_weighting_details 'calc w=1/[\s^2^(Fo^2^)+(0.1000P)^2^+0.1355P] where P=(Fo^2^+2Fc^2^)/3'
_refine_ls_weighting_scheme calc
_refine_ls_wR_factor_gt 0.3504
_refine_ls_wR_factor_ref 0.3879
_reflns_number_gt 6878
_reflns_number_total 15068
_reflns_threshold_expression >2sigma(I)
_cod_data_source_file c2cc17699h.txt
_cod_data_source_block (TPA)3LCl3
_cod_original_sg_symbol_H-M C2/c
_cod_database_code 7107468

loop_
_symmetry_equiv_pos_as_xyz
'x, y, z'
'-x, y, -z+1/2'
'x+1/2, y+1/2, z'
'-x+1/2, y+1/2, -z+1/2'
'-x, -y, -z'
'x, -y, z-1/2'
'-x+1/2, -y+1/2, -z'
'x+1/2, -y+1/2, z-1/2'

loop_
_atom_site_label
_atom_site_type_symbol
_atom_site_fract_x
_atom_site_fract_y
_atom_site_fract_z
_atom_site_U_iso_or_equiv
_atom_site_adp_type
_atom_site_occupancy
_atom_site_symmetry_multiplicity
_atom_site_calc_flag
_atom_site_refinement_flags
_atom_site_disorder_assembly
_atom_site_disorder_group
Cl1 Cl 0.13548(7) 0.77768(10) 0.46534(8) 0.0438(6) Uani 1 1 d . . .
Cl2 Cl 0.18890(7) 0.49905(10) 0.42610(9) 0.0492(7) Uani 1 1 d . . .
Cl3 Cl 0.20859(7) 0.21847(10) 0.35094(9) 0.0454(6) Uani 1 1 d . . .
O1 O -0.0521(2) 1.0951(3) 0.4134(3) 0.073(2) Uani 1 1 d . . .
O2 O 0.0064(2) 1.1271(3) 0.4538(3) 0.072(2) Uani 1 1 d . . .
O3 O -0.0149(2) 0.7471(3) 0.3987(3) 0.0591(19) Uani 1 1 d . . .
O4 O 0.10465(19) 0.6920(3) 0.3412(2) 0.0491(16) Uani 1 1 d . . .
O5 O 0.20476(19) 0.9075(3) 0.3423(2) 0.0493(17) Uani 1 1 d . . .
O6 O 0.1249(2) 1.0945(3) 0.4647(3) 0.067(2) Uani 1 1 d . . .
O7 O 0.1010(2) 1.3103(3) 0.3436(2) 0.0512(17) Uani 1 1 d . . .
O8 O 0.1084(4) 1.2523(4) 0.1992(4) 0.150(5) Uani 1 1 d . . .
O9 O 0.0889(3) 0.8958(4) 0.1719(4) 0.123(4) Uani 1 1 d . . .
O10 O 0.1317(3) 0.8646(4) 0.2334(3) 0.086(3) Uani 1 1 d . . .
N1 N -0.0170(3) 1.0825(4) 0.4350(3) 0.053(2) Uani 1 1 d . . .
N2 N 0.0404(2) 0.8080(4) 0.4375(3) 0.051(2) Uani 1 1 d . . .
H2 H 0.0660 0.8025 0.4525 0.061 Uiso 1 1 calc R . .
N3 N 0.0485(2) 0.6938(3) 0.4182(3) 0.0457(19) Uani 1 1 d . . .
H3 H 0.0745 0.7019 0.4311 0.055 Uiso 1 1 calc R . .
N4 N 0.1130(2) 0.6077(3) 0.3987(3) 0.047(2) Uani 1 1 d . . .
H4 H 0.1307 0.5907 0.4227 0.057 Uiso 1 1 calc R . .
N5 N 0.1697(2) 0.6576(3) 0.3731(3) 0.0401(18) Uani 1 1 d . . .
H5 H 0.1848 0.6409 0.3992 0.048 Uiso 1 1 calc R . .
N6 N 0.1818(2) 0.8017(3) 0.3650(3) 0.044(2) Uani 1 1 d . . .
H6 H 0.1692 0.7813 0.3868 0.053 Uiso 1 1 calc R . .
N7 N 0.1673(2) 0.9008(3) 0.4027(3) 0.050(2) Uani 1 1 d . . .
H7 H 0.1636 0.8772 0.4285 0.060 Uiso 1 1 calc R . .
N8 N 0.1654(3) 1.0976(4) 0.4054(3) 0.087(3) Uani 1 1 d . . .
H8 H 0.1726 1.1206 0.3810 0.104 Uiso 1 1 calc R . .
N9 N 0.1376(2) 1.1978(3) 0.4286(3) 0.0384(18) Uani 1 1 d . . .
H9 H 0.1517 1.2159 0.4073 0.046 Uiso 1 1 calc R . .
N10 N 0.1432(2) 1.3418(3) 0.4120(3) 0.048(2) Uani 1 1 d . . .
H10 H 0.1686 1.3555 0.4234 0.058 Uiso 1 1 calc R . .
N11 N 0.1509(2) 1.3935(3) 0.3406(3) 0.045(2) Uani 1 1 d . . .
H11 H 0.1742 1.4105 0.3563 0.054 Uiso 1 1 calc R . .
N12 N 0.1478(2) 1.3036(3) 0.2623(3) 0.0454(19) Uani 1 1 d . . .
H12 H 0.1672 1.2957 0.2871 0.054 Uiso 1 1 calc R . .
N13 N 0.1522(3) 1.1869(4) 0.2540(3) 0.065(2) Uani 1 1 d . . .
H13 H 0.1724 1.1913 0.2785 0.077 Uiso 1 1 calc R . .
N14 N 0.1138(3) 0.9099(4) 0.2070(4) 0.075(3) Uani 1 1 d . . .
N15 N 0.1996(3) 0.8689(5) 0.1021(4) 0.084(3) Uani 1 1 d D . .
N16 N 0.1789(2) 0.3978(4) 0.0665(3) 0.049(2) Uani 1 1 d . . .
N18 N -0.0005(8) 0.7678(7) 0.2490(10) 0.151(10) Uani 0.50 1 d PD A -1
C72 C 0.0349(4) 0.8109(7) 0.2754(5) 0.111(5) Uani 1 1 d D A -1
C73 C 0.0216(5) 0.8658(8) 0.3079(6) 0.140(7) Uani 1 1 d D A -1
C74 C 0.0600(12) 0.912(2) 0.3272(11) 0.51(4) Uani 1 1 d D A -1
C75 C 0.0193(11) 0.7281(10) 0.2121(6) 0.39(3) Uani 1 1 d D A -1
C76 C 0.0423(8) 0.6589(11) 0.2317(8) 1.36(13) Uani 1 1 d D A -1
C77 C 0.0103(3) 0.6146(18) 0.2540(8) 0.37(2) Uani 1 1 d D A -1
C81 C 0.0169(7) 0.2365(8) 0.1856(7) 0.23(2) Uani 0.67 1 d PD B -1
C83 C 0.0369(5) 0.3191(11) 0.0989(5) 0.143(12) Uani 0.67 1 d PD B -1
C82 C 0.0016(4) 0.2764(6) 0.1282(6) 0.078(6) Uani 0.67 1 d PD B -1
C80 C 0.0654(7) 0.0628(11) 0.3335(10) 0.135(9) Uani 0.67 1 d PD B -1
C79 C 0.0324(10) 0.1149(10) 0.3231(6) 0.208(18) Uani 0.67 1 d PD B -1
C78 C 0.0292(5) 0.1695(7) 0.2951(5) 0.057(5) Uani 0.67 1 d PD B -1
C71 C 0.0090(18) 0.3927(12) 0.2277(11) 0.27(3) Uani 0.67 1 d PD B -1
C70 C 0.0176(6) 0.3254(11) 0.2570(7) 0.26(3) Uani 0.67 1 d PD B -1
N17 N 0.0277(7) 0.1961(8) 0.2425(6) 0.31(3) Uani 0.50 1 d PD B -1
C69 C -0.0001(8) 0.2602(10) 0.2307(9) 0.95(14) Uani 0.67 1 d PD B -1
C1 C -0.0026(3) 1.0111(4) 0.4365(3) 0.045(2) Uani 1 1 d . . .
C2 C -0.0305(3) 0.9596(4) 0.4211(4) 0.049(2) Uani 1 1 d . . .
H2A H -0.0589 0.9710 0.4103 0.058 Uiso 1 1 calc R . .
C3 C -0.0176(3) 0.8916(4) 0.4214(3) 0.045(2) Uani 1 1 d . . .
H3A H -0.0370 0.8560 0.4102 0.054 Uiso 1 1 calc R . .
C4 C 0.0238(3) 0.8749(4) 0.4380(3) 0.044(2) Uani 1 1 d . . .
C5 C 0.0514(3) 0.9291(5) 0.4550(3) 0.047(2) Uani 1 1 d . . .
H5A H 0.0797 0.9186 0.4670 0.057 Uiso 1 1 calc R . .
C6 C 0.0382(3) 0.9958(5) 0.4544(3) 0.045(2) Uani 1 1 d . . .
H6A H 0.0570 1.0319 0.4662 0.055 Uiso 1 1 calc R . .
C7 C 0.0209(3) 0.7492(5) 0.4160(4) 0.047(2) Uani 1 1 d . . .
C8 C 0.0389(3) 0.6282(4) 0.4022(3) 0.046(2) Uani 1 1 d . . .
C9 C -0.0014(3) 0.6011(5) 0.3978(4) 0.062(3) Uani 1 1 d . . .
H9A H -0.0239 0.6303 0.4033 0.074 Uiso 1 1 calc R . .
C10 C -0.0089(4) 0.5319(6) 0.3853(5) 0.080(4) Uani 1 1 d . . .
H10A H -0.0366 0.5145 0.3822 0.096 Uiso 1 1 calc R . .
C11 C 0.0235(4) 0.4873(6) 0.3773(5) 0.080(4) Uani 1 1 d . . .
H11A H 0.0182 0.4397 0.3696 0.096 Uiso 1 1 calc R . .
C12 C 0.0636(3) 0.5145(5) 0.3808(4) 0.064(3) Uani 1 1 d . . .
H12A H 0.0859 0.4854 0.3746 0.077 Uiso 1 1 calc R . .
C13 C 0.0715(3) 0.5842(4) 0.3934(3) 0.045(2) Uani 1 1 d . . .
C14 C 0.1277(3) 0.6555(4) 0.3690(3) 0.042(2) Uani 1 1 d . . .
C15 C 0.1906(3) 0.6865(4) 0.3358(3) 0.039(2) Uani 1 1 d . . .
C16 C 0.2058(3) 0.6396(4) 0.3050(4) 0.056(3) Uani 1 1 d . . .
H16 H 0.2019 0.5910 0.3087 0.067 Uiso 1 1 calc R . .
C17 C 0.2269(3) 0.6643(5) 0.2686(4) 0.063(3) Uani 1 1 d . . .
H17 H 0.2379 0.6326 0.2478 0.075 Uiso 1 1 calc R . .
C18 C 0.2315(3) 0.7344(5) 0.2631(4) 0.064(3) Uani 1 1 d . . .
H18 H 0.2454 0.7516 0.2381 0.076 Uiso 1 1 calc R . .
C19 C 0.2159(3) 0.7807(4) 0.2943(4) 0.052(3) Uani 1 1 d . . .
H19 H 0.2191 0.8293 0.2899 0.063 Uiso 1 1 calc R . .
C20 C 0.1961(3) 0.7574(4) 0.3311(3) 0.040(2) Uani 1 1 d . . .
C21 C 0.1854(3) 0.8730(4) 0.3681(3) 0.039(2) Uani 1 1 d . . .
C22 C 0.1507(5) 0.9891(11) 0.3938(6) 0.154(9) Uani 1 1 d . . .
H22A H 0.1484 1.0051 0.3601 0.185 Uiso 1 1 calc R . .
H22B H 0.1252 1.0005 0.4075 0.185 Uiso 1 1 calc R . .
C23 C 0.1827(6) 1.0061(12) 0.4188(6) 0.175(10) Uani 1 1 d . . .
H23A H 0.2084 0.9929 0.4058 0.210 Uiso 1 1 calc R . .
H23B H 0.1844 0.9926 0.4529 0.210 Uiso 1 1 calc R . .
C24 C 0.1408(3) 1.1273(4) 0.4353(4) 0.052(3) Uani 1 1 d . . .
C25 C 0.1143(3) 1.2438(4) 0.4521(3) 0.043(2) Uani 1 1 d . . .
C26 C 0.0876(3) 1.2215(5) 0.4834(4) 0.060(3) Uani 1 1 d . . .
H26 H 0.0851 1.1731 0.4893 0.072 Uiso 1 1 calc R . .
C27 C 0.0650(4) 1.2679(6) 0.5059(5) 0.102(5) Uani 1 1 d . . .
H27 H 0.0470 1.2519 0.5273 0.123 Uiso 1 1 calc R . .
C28 C 0.0687(5) 1.3393(6) 0.4970(5) 0.111(6) Uani 1 1 d . . .
H28 H 0.0530 1.3721 0.5122 0.133 Uiso 1 1 calc R . .
C29 C 0.0944(4) 1.3610(5) 0.4669(4) 0.089(4) Uani 1 1 d . . .
H29 H 0.0972 1.4095 0.4617 0.106 Uiso 1 1 calc R . .
C30 C 0.1169(3) 1.3153(4) 0.4433(4) 0.052(3) Uani 1 1 d . . .
C31 C 0.1287(3) 1.3460(4) 0.3630(4) 0.040(2) Uani 1 1 d . . .
C32 C 0.1374(3) 1.4159(4) 0.2933(3) 0.040(2) Uani 1 1 d . . .
C33 C 0.1282(3) 1.4864(5) 0.2860(4) 0.058(3) Uani 1 1 d . . .
H33 H 0.1311 1.5167 0.3130 0.069 Uiso 1 1 calc R . .
C34 C 0.1152(3) 1.5130(5) 0.2419(4) 0.068(3) Uani 1 1 d . . .
H34 H 0.1091 1.5612 0.2377 0.082 Uiso 1 1 calc R . .
C35 C 0.1111(3) 1.4686(6) 0.2031(4) 0.065(3) Uani 1 1 d . . .
H35 H 0.1015 1.4863 0.1719 0.078 Uiso 1 1 calc R . .
C36 C 0.1208(3) 1.3983(5) 0.2089(4) 0.052(3) Uani 1 1 d . . .
H36 H 0.1184 1.3680 0.1820 0.063 Uiso 1 1 calc R . .
C37 C 0.1339(3) 1.3736(4) 0.2546(4) 0.045(2) Uani 1 1 d . . .
C38 C 0.1338(4) 1.2478(5) 0.2345(5) 0.073(3) Uani 1 1 d . . .
C39 C 0.1420(3) 1.1202(5) 0.2387(4) 0.061(3) Uani 1 1 d . . .
C40 C 0.1622(3) 1.0659(5) 0.2670(4) 0.058(3) Uani 1 1 d . . .
H40 H 0.1823 1.0770 0.2942 0.070 Uiso 1 1 calc R . .
C41 C 0.1535(3) 0.9980(5) 0.2561(4) 0.057(3) Uani 1 1 d . . .
H41 H 0.1682 0.9619 0.2745 0.068 Uiso 1 1 calc R . .
C42 C 0.1230(4) 0.9821(5) 0.2177(4) 0.066(3) Uani 1 1 d . . .
C43 C 0.1024(4) 1.0333(6) 0.1898(5) 0.095(4) Uani 1 1 d . . .
H43 H 0.0817 1.0213 0.1635 0.114 Uiso 1 1 calc R . .
C44 C 0.1117(4) 1.1025(5) 0.1997(4) 0.102(5) Uani 1 1 d . . .
H44 H 0.0977 1.1380 0.1801 0.122 Uiso 1 1 calc R . .
C45 C 0.1661(4) 0.9291(6) 0.0864(5) 0.083(4) Uani 1 1 d . . .
C46 C 0.1843(4) 0.9967(7) 0.0733(5) 0.094(4) Uani 1 1 d . . .
C47 C 0.1458(4) 1.0433(5) 0.0537(5) 0.090(4) Uani 1 1 d . . .
C48 C 0.2341(4) 0.8627(7) 0.0701(7) 0.118(6) Uani 1 1 d . . .
C49 C 0.2255(8) 0.8456(9) 0.0231(7) 0.190(11) Uani 1 1 d . . .
C50 C 0.2628(5) 0.8454(6) -0.0047(5) 0.118(6) Uani 1 1 d . . .
C51 C 0.1698(6) 0.8050(8) 0.0912(11) 0.245(16) Uani 1 1 d D . .
C52 C 0.1750(8) 0.7346(10) 0.1006(10) 0.52(5) Uani 1 1 d D . .
C53 C 0.1333(8) 0.6971(10) 0.113(2) 0.85(8) Uani 1 1 d D . .
C54 C 0.2221(8) 0.8848(11) 0.1502(7) 0.194(11) Uani 1 1 d . . .
C55 C 0.2319(6) 0.9371(8) 0.1744(7) 0.154(8) Uani 1 1 d . . .
C56 C 0.2562(4) 0.9379(5) 0.2257(4) 0.073(3) Uani 1 1 d . . .
C57 C 0.1678(4) 0.3262(7) 0.0830(5) 0.088(4) Uani 1 1 d . . .
C58 C 0.2004(5) 0.2939(8) 0.1145(5) 0.105(5) Uani 1 1 d . . .
C59 C 0.1867(4) 0.2120(6) 0.1243(5) 0.095(4) Uani 1 1 d . . .
C60 C 0.1408(4) 0.4294(7) 0.0319(5) 0.089(4) Uani 1 1 d . . .
C61 C 0.1038(5) 0.4499(9) 0.0529(6) 0.135(7) Uani 1 1 d . . .
C62 C 0.0658(3) 0.4594(6) 0.0159(4) 0.070(3) Uani 1 1 d . . .
C63 C 0.1910(4) 0.4464(5) 0.1091(5) 0.083(4) Uani 1 1 d . . .
C64 C 0.1981(4) 0.5199(7) 0.1006(5) 0.093(4) Uani 1 1 d . . .
C65 C 0.2155(4) 0.5541(6) 0.1496(4) 0.078(4) Uani 1 1 d . . .
C66 C 0.2158(4) 0.3964(6) 0.0392(4) 0.074(3) Uani 1 1 d . . .
C67 C 0.2136(4) 0.3433(5) 0.0007(5) 0.088(4) Uani 1 1 d . . .
C68 C 0.2533(3) 0.3477(5) -0.0247(4) 0.057(3) Uani 1 1 d . . .

loop_
_atom_site_aniso_label
_atom_site_aniso_U_11
_atom_site_aniso_U_22
_atom_site_aniso_U_33
_atom_site_aniso_U_23
_atom_site_aniso_U_13
_atom_site_aniso_U_12
Cl1 0.0424(13) 0.0427(12) 0.0436(15) 0.0057(11) -0.0017(11) 0.0019(10)
Cl2 0.0640(15) 0.0286(10) 0.0508(16) -0.0031(10) -0.0046(13) 0.0005(10)
Cl3 0.0461(14) 0.0410(12) 0.0462(16) -0.0013(11) -0.0027(12) -0.0020(10)
O1 0.068(5) 0.056(4) 0.086(6) 0.001(4) -0.014(5) 0.019(4)
O2 0.071(5) 0.049(4) 0.089(6) -0.017(4) -0.005(4) -0.004(4)
O3 0.033(4) 0.069(4) 0.070(6) 0.003(4) -0.011(4) -0.004(3)
O4 0.057(4) 0.040(3) 0.047(4) 0.015(3) -0.001(4) 0.003(3)
O5 0.068(4) 0.036(3) 0.047(4) 0.008(3) 0.017(4) 0.000(3)
O6 0.108(6) 0.031(3) 0.068(5) 0.008(3) 0.041(5) 0.003(4)
O7 0.051(4) 0.045(4) 0.056(5) -0.011(3) 0.002(4) -0.011(3)
O8 0.240(12) 0.071(5) 0.097(8) -0.042(5) -0.113(9) 0.057(7)
O9 0.184(10) 0.060(5) 0.099(8) -0.027(5) -0.063(8) 0.018(6)
O10 0.112(6) 0.052(4) 0.084(7) 0.005(4) -0.018(5) 0.011(4)
N1 0.052(6) 0.054(5) 0.049(6) 0.000(4) -0.002(5) 0.001(5)
N2 0.038(4) 0.050(5) 0.061(6) 0.007(4) -0.007(4) 0.004(4)
N3 0.042(5) 0.044(4) 0.048(5) 0.004(4) -0.001(4) 0.000(4)
N4 0.060(5) 0.037(4) 0.042(5) 0.005(4) -0.001(4) 0.002(4)
N5 0.045(5) 0.038(4) 0.035(5) -0.002(3) 0.001(4) -0.003(3)
N6 0.068(5) 0.028(4) 0.040(5) 0.004(3) 0.020(4) 0.002(3)
N7 0.082(6) 0.017(3) 0.056(6) -0.001(3) 0.025(5) 0.000(4)
N8 0.168(10) 0.021(4) 0.086(8) 0.008(4) 0.068(8) 0.021(5)
N9 0.048(5) 0.027(4) 0.040(5) 0.004(3) 0.007(4) 0.001(3)
N10 0.070(5) 0.034(4) 0.041(6) 0.001(4) 0.009(5) -0.007(4)
N11 0.058(5) 0.032(4) 0.044(6) -0.002(4) 0.002(4) -0.010(4)
N12 0.050(5) 0.048(4) 0.036(5) -0.003(4) -0.002(4) -0.002(4)
N13 0.088(6) 0.050(5) 0.045(6) -0.010(4) -0.024(5) 0.022(5)
N14 0.105(8) 0.047(6) 0.063(8) -0.020(5) -0.018(6) 0.014(5)
N15 0.075(7) 0.095(7) 0.077(8) -0.014(6) -0.004(6) 0.015(6)
N16 0.040(5) 0.068(5) 0.037(5) -0.010(4) 0.002(4) -0.014(4)
N18 0.34(3) 0.045(10) 0.044(13) -0.04(2) -0.062(18) -0.03(5)
C72 0.097(10) 0.150(13) 0.068(10) -0.042(9) -0.045(8) 0.065(9)
C73 0.167(16) 0.176(16) 0.088(13) -0.042(11) 0.049(12) -0.070(13)
C74 0.52(7) 0.87(10) 0.17(3) -0.26(5) 0.14(4) -0.40(7)
C75 0.75(7) 0.23(2) 0.113(17) -0.095(17) -0.17(3) 0.37(4)
C76 2.0(2) 2.00(19) 0.078(18) 0.09(5) 0.12(5) 2.00(19)
C77 0.000(9) 0.94(7) 0.16(2) 0.33(3) -0.036(10) -0.066(15)
C81 0.19(2) 0.053(13) 0.37(5) -0.097(19) -0.26(3) 0.091(15)
C83 0.124(15) 0.28(3) 0.040(11) 0.132(14) 0.076(11) 0.185(18)
C82 0.054(10) 0.024(7) 0.155(19) 0.000(9) 0.017(11) -0.027(7)
C80 0.109(17) 0.14(2) 0.14(3) 0.018(17) -0.003(17) 0.046(15)
C79 0.47(5) 0.115(16) 0.065(15) 0.040(13) 0.12(2) 0.22(3)
C78 0.088(11) 0.062(9) 0.028(9) 0.015(7) 0.027(9) 0.069(9)
C71 0.28(5) 0.35(5) 0.12(3) 0.03(3) -0.21(5) -0.09(4)
C70 0.041(13) 0.65(8) 0.09(2) -0.23(4) -0.036(15) 0.03(3)
N17 0.47(5) 0.14(2) 0.44(5) -0.24(3) 0.46(5) -0.24(3)
C69 0.97(19) 1.06(17) 1.05(19) 0.99(17) 0.93(18) 0.67(16)
C1 0.052(6) 0.036(5) 0.048(7) 0.004(4) 0.010(5) 0.002(5)
C2 0.040(6) 0.049(6) 0.055(7) 0.006(5) -0.002(5) 0.004(5)
C3 0.044(6) 0.040(5) 0.046(7) 0.012(4) -0.006(5) -0.001(4)
C4 0.045(6) 0.044(5) 0.041(6) 0.005(4) 0.002(5) 0.006(5)
C5 0.038(5) 0.059(6) 0.045(7) -0.003(5) 0.005(5) -0.003(5)
C6 0.040(6) 0.052(6) 0.043(7) -0.001(5) 0.001(5) -0.004(5)
C7 0.045(6) 0.045(5) 0.051(7) 0.008(5) 0.006(6) -0.004(5)
C8 0.063(7) 0.034(5) 0.041(6) 0.005(4) 0.004(5) -0.013(5)
C9 0.052(7) 0.056(6) 0.079(9) 0.009(6) 0.011(6) -0.012(5)
C10 0.066(8) 0.058(7) 0.115(12) 0.013(7) 0.008(8) -0.029(6)
C11 0.085(9) 0.051(6) 0.104(11) 0.011(6) 0.015(8) -0.029(7)
C12 0.071(8) 0.052(6) 0.072(9) -0.005(5) 0.021(7) -0.010(5)
C13 0.046(6) 0.045(5) 0.040(6) 0.009(4) -0.004(5) -0.015(5)
C14 0.062(7) 0.024(4) 0.041(6) 0.002(4) 0.012(5) 0.002(4)
C15 0.050(6) 0.033(5) 0.033(6) 0.000(4) 0.002(5) 0.005(4)
C16 0.078(7) 0.035(5) 0.055(7) -0.016(5) 0.016(6) -0.009(5)
C17 0.095(8) 0.054(6) 0.044(7) -0.014(5) 0.026(7) 0.008(6)
C18 0.084(8) 0.067(7) 0.044(7) 0.006(5) 0.024(6) 0.013(6)
C19 0.071(7) 0.036(5) 0.053(7) 0.003(5) 0.016(6) 0.003(5)
C20 0.057(6) 0.033(5) 0.032(6) 0.002(4) 0.008(5) 0.000(4)
C21 0.050(6) 0.034(5) 0.032(6) 0.003(4) 0.001(5) 0.000(4)
C22 0.059(10) 0.34(3) 0.067(12) -0.078(15) 0.019(9) -0.059(14)
C23 0.099(13) 0.36(3) 0.078(14) 0.004(16) 0.035(12) 0.104(17)
C24 0.066(7) 0.036(5) 0.057(7) 0.007(5) 0.016(6) 0.004(5)
C25 0.049(6) 0.031(5) 0.050(7) 0.000(4) 0.013(5) 0.001(4)
C26 0.071(7) 0.041(5) 0.072(8) 0.003(5) 0.028(7) 0.005(5)
C27 0.145(12) 0.078(9) 0.103(11) 0.023(8) 0.080(10) 0.039(8)
C28 0.186(15) 0.063(8) 0.105(12) 0.024(7) 0.096(12) 0.047(9)
C29 0.162(12) 0.031(5) 0.088(10) 0.013(6) 0.069(10) 0.020(7)
C30 0.075(7) 0.030(5) 0.054(7) -0.001(4) 0.024(6) 0.005(5)
C31 0.052(6) 0.030(5) 0.040(7) 0.001(4) 0.013(5) 0.005(4)
C32 0.052(6) 0.035(5) 0.034(6) 0.004(4) 0.003(5) -0.001(4)
C33 0.082(7) 0.046(6) 0.044(7) -0.003(5) 0.006(6) 0.002(5)
C34 0.094(9) 0.048(6) 0.063(9) 0.017(6) 0.011(7) 0.014(6)
C35 0.061(7) 0.083(8) 0.053(8) 0.021(6) 0.011(6) 0.013(6)
C36 0.064(7) 0.047(6) 0.046(7) 0.004(5) 0.008(6) 0.011(5)
C37 0.052(6) 0.041(5) 0.041(7) 0.002(5) 0.011(5) -0.001(4)
C38 0.097(9) 0.056(7) 0.053(8) -0.016(6) -0.024(7) 0.018(7)
C39 0.085(8) 0.053(6) 0.040(7) -0.017(5) -0.011(6) 0.021(6)
C40 0.075(7) 0.059(6) 0.035(7) -0.002(5) -0.006(6) 0.022(6)
C41 0.069(7) 0.058(6) 0.040(7) -0.001(5) -0.002(6) 0.025(5)
C42 0.087(8) 0.054(6) 0.047(8) -0.016(5) -0.024(7) 0.023(6)
C43 0.140(12) 0.062(7) 0.063(9) -0.015(6) -0.050(9) 0.021(8)
C44 0.167(13) 0.059(7) 0.054(9) -0.033(6) -0.064(9) 0.051(8)
C45 0.074(8) 0.078(8) 0.093(11) 0.015(7) -0.001(8) 0.019(7)
C46 0.086(9) 0.100(10) 0.088(11) 0.025(8) -0.009(8) -0.010(8)
C47 0.081(8) 0.058(7) 0.119(12) 0.003(7) -0.023(8) 0.016(6)
C48 0.100(11) 0.110(11) 0.151(16) -0.075(11) 0.047(11) -0.036(9)
C49 0.36(3) 0.120(14) 0.117(16) -0.057(12) 0.10(2) -0.093(17)
C50 0.192(16) 0.087(9) 0.085(11) -0.030(8) 0.058(12) -0.056(10)
C51 0.21(2) 0.097(13) 0.46(5) 0.10(2) 0.17(3) 0.020(14)
C52 0.48(6) 0.87(10) 0.28(4) 0.37(6) 0.31(5) 0.51(7)
C53 0.33(4) 0.043(12) 2.0(2) 0.07(4) -0.40(8) -0.019(19)
C54 0.30(3) 0.177(18) 0.074(13) -0.054(12) -0.073(16) 0.140(19)
C55 0.187(17) 0.118(12) 0.120(16) -0.054(11) -0.098(13) 0.079(12)
C56 0.085(8) 0.072(7) 0.060(9) 0.009(6) 0.005(7) 0.007(6)
C57 0.099(10) 0.093(9) 0.083(11) 0.001(8) 0.046(9) -0.016(8)
C58 0.133(13) 0.126(12) 0.053(9) 0.017(8) 0.000(9) -0.025(10)
C59 0.146(12) 0.072(8) 0.069(9) -0.004(6) 0.024(9) -0.056(8)
C60 0.057(8) 0.120(10) 0.085(11) -0.051(8) -0.005(7) -0.009(7)
C61 0.078(10) 0.203(17) 0.118(15) -0.086(13) -0.007(10) 0.004(10)
C62 0.046(6) 0.098(8) 0.057(8) -0.015(6) -0.016(6) -0.001(6)
C63 0.094(9) 0.055(7) 0.087(10) -0.019(6) -0.025(8) -0.015(6)
C64 0.081(9) 0.103(10) 0.086(11) -0.029(8) -0.013(8) -0.002(8)
C65 0.081(8) 0.081(8) 0.069(9) -0.031(7) 0.004(7) -0.032(6)
C66 0.095(9) 0.082(7) 0.055(8) 0.011(6) 0.040(7) 0.017(7)
C67 0.141(12) 0.044(6) 0.091(10) -0.003(6) 0.055(9) -0.004(7)
C68 0.063(7) 0.053(6) 0.058(7) 0.012(5) 0.021(6) 0.013(5)

loop_
_atom_type_symbol
_atom_type_description
_atom_type_scat_dispersion_real
_atom_type_scat_dispersion_imag
_atom_type_scat_source
C C 0.0033 0.0016 'International Tables Vol C Tables 4.2.6.8 and 6.1.1.4'
H H 0.0000 0.0000 'International Tables Vol C Tables 4.2.6.8 and 6.1.1.4'
N N 0.0061 0.0033 'International Tables Vol C Tables 4.2.6.8 and 6.1.1.4'
O O 0.0106 0.0060 'International Tables Vol C Tables 4.2.6.8 and 6.1.1.4'
Cl Cl 0.1484 0.1585 'International Tables Vol C Tables 4.2.6.8 and 6.1.1.4'

loop_
_geom_angle_atom_site_label_1
_geom_angle_atom_site_label_2
_geom_angle_atom_site_label_3
_geom_angle
O2 N1 O1 123.2(8)
O2 N1 C1 118.7(9)
O1 N1 C1 118.1(8)
C7 N2 C4 127.3(8)
C8 N3 C7 125.8(8)
C14 N4 C13 124.2(8)
C14 N5 C15 121.7(8)
C21 N6 C20 127.6(7)
C21 N7 C22 115.9(8)
C24 N8 C23 117.0(8)
C24 N9 C25 126.7(7)
C31 N10 C30 119.8(8)
C31 N11 C32 122.1(8)
C38 N12 C37 125.7(9)
C39 N13 C38 126.3(9)
O9 N14 O10 122.0(9)
O9 N14 C42 118.5(10)
O10 N14 C42 119.4(11)
C54 N15 C48 104.7(13)
C54 N15 C51 123.4(17)
C48 N15 C51 107.8(11)
C54 N15 C45 109.0(10)
C48 N15 C45 114.5(11)
C51 N15 C45 97.9(10)
C57 N16 C66 112.5(8)
C57 N16 C63 111.1(8)
C66 N16 C63 106.4(8)
C57 N16 C60 109.8(9)
C66 N16 C60 107.3(8)
C63 N16 C60 109.5(8)
C75 N18 C72 104.2(18)
C73 C72 N18 114.5(12)
C72 C73 C74 108.9(14)
N18 C75 C76 114.2(14)
C77 C76 C75 107.1(15)
C69 C81 N17 54.8(9)
C69 C81 C82 122.6(14)
N17 C81 C82 175.4(19)
C83 C82 C81 121.7(13)
C78 C79 C80 131(2)
C79 C78 N17 145.5(14)
C69 C70 C71 114.0(13)
C69 N17 C78 113.7(13)
C69 N17 C81 54.7(15)
C78 N17 C81 168.0(16)
C70 C69 C81 119.5(19)
C70 C69 N17 112.9(15)
C81 C69 N17 70.5(13)
C2 C1 C6 121.1(8)
C2 C1 N1 118.7(9)
C6 C1 N1 120.1(8)
C1 C2 C3 120.0(9)
C2 C3 C4 119.9(8)
C3 C4 N2 124.2(8)
C3 C4 C5 118.4(8)
N2 C4 C5 117.3(8)
C6 C5 C4 120.8(9)
C5 C6 C1 119.6(9)
O3 C7 N3 125.2(9)
O3 C7 N2 123.8(9)
N3 C7 N2 111.0(8)
N3 C8 C9 122.6(9)
N3 C8 C13 118.6(8)
C9 C8 C13 118.7(8)
C10 C9 C8 120.4(10)
C9 C10 C11 121.3(10)
C12 C11 C10 118.4(10)
C11 C12 C13 120.6(10)
C12 C13 C8 120.6(8)
C12 C13 N4 118.0(9)
C8 C13 N4 121.4(8)
O4 C14 N5 123.4(8)
O4 C14 N4 122.7(9)
N5 C14 N4 113.9(8)
C20 C15 C16 121.0(8)
C20 C15 N5 122.0(7)
C16 C15 N5 117.0(7)
C15 C16 C17 119.8(8)
C18 C17 C16 119.3(9)
C17 C18 C19 120.1(9)
C20 C19 C18 121.4(8)
C19 C20 C15 118.4(8)
C19 C20 N6 123.7(7)
C15 C20 N6 117.9(7)
O5 C21 N7 122.9(7)
O5 C21 N6 123.1(8)
N7 C21 N6 113.9(8)
C23 C22 N7 87.7(19)
C22 C23 N8 86.0(16)
O6 C24 N8 123.4(8)
O6 C24 N9 125.1(9)
N8 C24 N9 111.6(8)
C26 C25 N9 122.6(7)
C26 C25 C30 118.2(8)
N9 C25 C30 119.2(7)
C27 C26 C25 121.3(9)
C26 C27 C28 119.3(10)
C29 C28 C27 119.5(10)
C28 C29 C30 122.2(9)
C29 C30 C25 119.4(8)
C29 C30 N10 119.1(8)
C25 C30 N10 121.4(8)
O7 C31 N11 125.5(9)
O7 C31 N10 122.5(8)
N11 C31 N10 112.0(8)
C37 C32 C33 118.4(9)
C37 C32 N11 123.8(8)
C33 C32 N11 117.8(8)
C34 C33 C32 122.2(10)
C33 C34 C35 118.4(10)
C34 C35 C36 121.0(10)
C37 C36 C35 118.5(10)
C32 C37 C36 121.6(8)
C32 C37 N12 117.4(9)
C36 C37 N12 120.8(8)
O8 C38 N12 123.3(10)
O8 C38 N13 126.1(10)
N12 C38 N13 110.5(10)
N13 C39 C44 125.4(9)
N13 C39 C40 116.2(10)
C44 C39 C40 118.3(9)
C41 C40 C39 121.2(10)
C40 C41 C42 119.2(9)
C43 C42 C41 121.3(10)
C43 C42 N14 120.3(11)
C41 C42 N14 118.4(10)
C42 C43 C44 120.1(11)
C43 C44 C39 119.9(10)
C46 C45 N15 114.6(9)
C45 C46 C47 104.9(9)
C49 C48 N15 122.1(16)
C48 C49 C50 116(2)
C52 C51 N15 132.4(19)
C51 C52 C53 113.2(16)
C55 C54 N15 137.1(18)
C54 C55 C56 125.6(16)
C58 C57 N16 113.6(11)
C57 C58 C59 108.8(12)
C61 C60 N16 117.8(12)
C60 C61 C62 112.9(12)
C64 C63 N16 119.5(11)
C63 C64 C65 108.0(11)
C67 C66 N16 115.4(10)
C66 C67 C68 110.2(9)

loop_
_geom_bond_atom_site_label_1
_geom_bond_atom_site_label_2
_geom_bond_distance
O1 N1 1.230(10)
O2 N1 1.213(9)
O3 C7 1.189(10)
O4 C14 1.218(10)
O5 C21 1.225(9)
O6 C24 1.217(10)
O7 C31 1.195(10)
O8 C38 1.195(13)
O9 N14 1.210(11)
O10 N14 1.233(11)
N1 C1 1.448(11)
N2 C7 1.390(11)
N2 C4 1.394(10)
N3 C8 1.359(10)
N3 C7 1.385(11)
N4 C14 1.377(10)
N4 C13 1.405(10)
N5 C14 1.353(11)
N5 C15 1.445(10)
N6 C21 1.377(10)
N6 C20 1.410(10)
N7 C21 1.324(10)
N7 C22 1.79(2)
N8 C24 1.367(11)
N8 C23 1.87(2)
N9 C24 1.369(10)
N9 C25 1.395(10)
N10 C31 1.391(11)
N10 C30 1.411(11)
N11 C31 1.374(10)
N11 C32 1.405(11)
N12 C38 1.364(12)
N12 C37 1.423(10)
N13 C39 1.376(12)
N13 C38 1.389(13)
N14 C42 1.440(12)
N15 C54 1.47(2)
N15 C48 1.543(16)
N15 C51 1.564(15)
N15 C45 1.604(14)
N16 C57 1.512(13)
N16 C66 1.517(11)
N16 C63 1.524(13)
N16 C60 1.576(14)
N18 C75 1.509(19)
N18 C72 1.516(18)
C72 C73 1.503(14)
C73 C74 1.560(17)
C75 C76 1.584(15)
C76 C77 1.55(2)
C81 C69 1.53(4)
C81 N17 1.769(17)
C81 C82 1.792(17)
C83 C82 1.717(15)
C80 C79 1.462(16)
C79 C78 1.309(14)
C78 N17 1.560(14)
C71 C70 1.538(13)
C70 C69 1.523(14)
N17 C69 1.532(14)
C1 C2 1.367(12)
C1 C6 1.374(12)
C2 C3 1.372(11)
C3 C4 1.393(12)
C4 C5 1.408(12)
C5 C6 1.351(11)
C8 C9 1.395(12)
C8 C13 1.403(12)
C9 C10 1.387(14)
C10 C11 1.401(15)
C11 C12 1.392(14)
C12 C13 1.400(12)
C15 C20 1.384(10)
C15 C16 1.390(11)
C16 C17 1.401(12)
C17 C18 1.366(13)
C18 C19 1.398(12)
C19 C20 1.374(11)
C22 C23 1.21(2)
C25 C26 1.393(12)
C25 C30 1.402(11)
C26 C27 1.369(13)
C27 C28 1.403(15)
C28 C29 1.345(14)
C29 C30 1.374(12)
C32 C37 1.352(12)
C32 C33 1.395(11)
C33 C34 1.352(14)
C34 C35 1.378(14)
C35 C36 1.392(13)
C36 C37 1.379(13)
C39 C44 1.400(14)
C39 C40 1.414(13)
C40 C41 1.361(12)
C41 C42 1.387(13)
C42 C43 1.368(14)
C43 C44 1.383(14)
C45 C46 1.498(15)
C46 C47 1.568(16)
C48 C49 1.35(2)
C49 C50 1.54(2)
C51 C52 1.385(16)
C52 C53 1.620(18)
C54 C55 1.23(2)
C55 C56 1.540(19)
C57 C58 1.418(18)
C58 C59 1.669(16)
C60 C61 1.469(17)
C61 C62 1.501(18)
C63 C64 1.457(15)
C64 C65 1.557(16)
C66 C67 1.484(15)
C67 C68 1.565(14)

loop_
_geom_hbond_atom_site_label_D
_geom_hbond_atom_site_label_H
_geom_hbond_atom_site_label_A
_geom_hbond_distance_DH
_geom_hbond_distance_HA
_geom_hbond_distance_DA
_geom_hbond_angle_DHA
_geom_hbond_site_symmetry_A
N13 H13 Cl3 0.88 2.26 3.110(9) 162.8 1_565
N12 H12 Cl3 0.88 2.55 3.364(8) 153.8 1_565
N9 H9 Cl3 0.88 2.61 3.430(7) 155.7 1_565
N8 H8 Cl3 0.88 2.43 3.220(8) 149.3 1_565
N11 H11 Cl2 0.88 2.59 3.247(8) 132.1 1_565
N10 H10 Cl2 0.88 2.83 3.363(7) 120.2 1_565
N5 H5 Cl2 0.88 2.83 3.408(7) 125.0 .
N4 H4 Cl2 0.88 2.57 3.231(7) 132.3 .
N7 H7 Cl1 0.88 2.42 3.212(7) 150.3 .
N6 H6 Cl1 0.88 2.61 3.427(7) 154.3 .
N3 H3 Cl1 0.88 2.53 3.344(8) 154.8 .
N2 H2 Cl1 0.88 2.28 3.120(8) 160.2 .
